data_7032964
loop_
_publ_author_name
'Barik, Subrat Kumar'
'Roy, Dipak Kumar'
'Ghosh, Sundargopal'

_publ_section_title
;
 Chemistry of group 9 dimetallaborane analogues of octaborane(12).
;
_journal_issue 2
_journal_name_full 'Dalton transactions (Cambridge, England : 2003)'
_journal_page_first 669
_journal_page_last 676
_journal_paper_doi 10.1039/c4dt03027c
_journal_volume 44
_journal_year 2015
_chemical_formula_sum 'C31 H33 B3 Co2 O11 Ru4'
_chemical_formula_weight 1136.14
_chemical_name_systematic
;
 ?
;
_space_group_crystal_system monoclinic
_space_group_IT_number 4
_space_group_name_Hall 'P 2yb'
_space_group_name_H-M_alt 'P 1 21 1'
_symmetry_space_group_name_Hall 'P 2yb'
_symmetry_space_group_name_H-M 'P 1 21 1'
_atom_sites_solution_hydrogens mixed
_audit_creation_method SHELXL-2012
_cell_angle_alpha 90
_cell_angle_beta 112.8620(10)
_cell_angle_gamma 90
_cell_formula_units_Z 2
_cell_length_a 9.5232(2)
_cell_length_b 19.2392(5)
_cell_length_c 11.2114(3)
_cell_measurement_reflns_used 5738
_cell_measurement_temperature 296(2)
_cell_measurement_theta_max 25.242
_cell_measurement_theta_min 1.971
_cell_volume 1892.77(8)
_computing_cell_refinement 'APEXII/SAINT (Bruker, 2012)'
_computing_data_collection 'APEXII (Bruker, 2012)'
_computing_data_reduction 'SAINT/XPREP (Bruker, 2012)'
_computing_molecular_graphics 'ORTEP3 (Farrugia, 1997) '
_computing_publication_material 'SHELXL-97 (Sheldrick, 2013)'
_computing_structure_refinement 'SHELXL-97 (Sheldrick, 2013)'
_computing_structure_solution 'SHELXS-97 (Sheldrick, 2013)'
_diffrn_ambient_temperature 296(2)
_diffrn_measured_fraction_theta_full 0.973
_diffrn_measured_fraction_theta_max 1.000
_diffrn_measurement_device_type 'Bruker kappa apex2 CCD Diffractometer'
_diffrn_measurement_method '\w and \f scan'
_diffrn_radiation_type MoK\a
_diffrn_radiation_wavelength 0.71073
_diffrn_reflns_av_R_equivalents 0.0254
_diffrn_reflns_av_unetI/netI 0.0339
_diffrn_reflns_Laue_measured_fraction_full 0.973
_diffrn_reflns_Laue_measured_fraction_max 1.000
_diffrn_reflns_limit_h_max 11
_diffrn_reflns_limit_h_min -11
_diffrn_reflns_limit_k_max 22
_diffrn_reflns_limit_k_min -19
_diffrn_reflns_limit_l_max 13
_diffrn_reflns_limit_l_min -13
_diffrn_reflns_number 14677
_diffrn_reflns_point_group_measured_fraction_full 0.836
_diffrn_reflns_point_group_measured_fraction_max 0.860
_diffrn_reflns_theta_full 25.242
_diffrn_reflns_theta_max 24.998
_diffrn_reflns_theta_min 1.971
_exptl_absorpt_coefficient_mu 2.466
_exptl_absorpt_correction_T_max 0.7092
_exptl_absorpt_correction_T_min 0.5991
_exptl_absorpt_correction_type multi-scan
_exptl_absorpt_process_details 'SADABS (Bruker, 2012)'
_exptl_crystal_colour brown
_exptl_crystal_density_diffrn 1.993
_exptl_crystal_description block
_exptl_crystal_F_000 1104
_exptl_crystal_size_max 0.250
_exptl_crystal_size_mid 0.150
_exptl_crystal_size_min 0.150
_refine_diff_density_max 0.695
_refine_diff_density_min -0.321
_refine_diff_density_rms 0.078
_refine_ls_abs_structure_details
;
 Flack x determined using 2010 quotients [(I+)-(I-)]/[(I+)+(I-)]
 (Parsons and Flack (2004), Acta Cryst. A60, s61).
;
_refine_ls_abs_structure_Flack 0.512(12)
_refine_ls_extinction_method none
_refine_ls_goodness_of_fit_ref 1.022
_refine_ls_hydrogen_treatment mixed
_refine_ls_matrix_type full
_refine_ls_number_parameters 476
_refine_ls_number_reflns 5738
_refine_ls_number_restraints 1
_refine_ls_restrained_S_all 1.022
_refine_ls_R_factor_all 0.0303
_refine_ls_R_factor_gt 0.0259
_refine_ls_shift/su_max 0.008
_refine_ls_shift/su_mean 0.000
_refine_ls_structure_factor_coef Fsqd
_refine_ls_weighting_details
;
 w=1/[\s^2^(Fo^2^)+(0.0315P)^2^+0.1417P]
 where P=(Fo^2^+2Fc^2^)/3
;
_refine_ls_weighting_scheme calc
_refine_ls_wR_factor_gt 0.0557
_refine_ls_wR_factor_ref 0.0580
_reflns_Friedel_coverage 0.665
_reflns_Friedel_fraction_full 0.691
_reflns_Friedel_fraction_max 0.710
_reflns_number_gt 5335
_reflns_number_total 5738
_reflns_threshold_expression 'I > 2\s(I)'
_cod_data_source_file c4dt03027c2.cif
_cod_data_source_block 5
_cod_depositor_comments 'Adding full bibliography for 7032961--7032965.cif.'
_cod_database_code 7032964
_shelx_space_group_comment
;
The symmetry employed for this shelxl refinement is uniquely defined
by the following loop, which should always be used as a source of
symmetry information in preference to the above space-group names.
They are only intended as comments.
;
_shelx_estimated_absorpt_t_min 0.578
_shelx_estimated_absorpt_t_max 0.709
_shelxl_version_number 2012-9

loop_
_space_group_symop_operation_xyz
'x, y, z'
'-x, y+1/2, -z'

loop_
_atom_site_label
_atom_site_type_symbol
_atom_site_fract_x
_atom_site_fract_y
_atom_site_fract_z
_atom_site_U_iso_or_equiv
_atom_site_adp_type
_atom_site_occupancy
_atom_site_site_symmetry_order
_atom_site_calc_flag
_atom_site_refinement_flags_posn
_atom_site_refinement_flags_adp
B1 B 0.9561(9) 0.2345(5) 0.3366(8) 0.0313(19) Uani 1 1 d . .
H1 H 0.9789 0.2415 0.4398 0.038 Uiso 1 1 calc R U
B2 B 0.8626(9) 0.2774(5) 0.0608(8) 0.0283(18) Uani 1 1 d . .
B3 B 0.8434(9) 0.2178(5) 0.1871(8) 0.0284(19) Uani 1 1 d . .
C1 C 0.7186(10) 0.3999(4) 0.2416(8) 0.044(2) Uani 1 1 d . .
C2 C 0.8165(11) 0.3781(4) 0.3668(8) 0.045(2) Uani 1 1 d . .
C3 C 0.9681(10) 0.3903(5) 0.3784(9) 0.047(2) Uani 1 1 d . .
C4 C 0.9600(11) 0.4215(4) 0.2591(9) 0.048(2) Uani 1 1 d . .
C5 C 0.8077(11) 0.4262(4) 0.1748(8) 0.048(2) Uani 1 1 d . .
C6 C 0.7467(14) 0.4617(5) 0.0450(10) 0.072(3) Uani 1 1 d . .
H6A H 0.7344 0.5104 0.0567 0.107 Uiso 1 1 calc R U
H6B H 0.6499 0.4418 -0.0078 0.107 Uiso 1 1 calc R U
H6C H 0.8169 0.4554 0.0034 0.107 Uiso 1 1 calc R U
C7 C 0.5493(11) 0.4088(6) 0.2001(11) 0.077(3) Uani 1 1 d . .
H7A H 0.5079 0.3689 0.2265 0.115 Uiso 1 1 calc R U
H7B H 0.5028 0.4134 0.1076 0.115 Uiso 1 1 calc R U
H7C H 0.5291 0.4498 0.2397 0.115 Uiso 1 1 calc R U
C8 C 0.7669(12) 0.3513(5) 0.4695(9) 0.066(3) Uani 1 1 d . .
H8A H 0.6608 0.3615 0.4461 0.098 Uiso 1 1 calc R U
H8B H 0.8257 0.3734 0.5504 0.098 Uiso 1 1 calc R U
H8C H 0.7824 0.3020 0.4779 0.098 Uiso 1 1 calc R U
C9 C 1.1049(12) 0.3851(6) 0.5022(10) 0.069(3) Uani 1 1 d . .
H9A H 1.1953 0.3927 0.4856 0.103 Uiso 1 1 calc R U
H9B H 1.1088 0.3396 0.5388 0.103 Uiso 1 1 calc R U
H9C H 1.0987 0.4195 0.5620 0.103 Uiso 1 1 calc R U
C10 C 1.0924(13) 0.4502(6) 0.2350(12) 0.077(3) Uani 1 1 d . .
H10A H 1.0692 0.4502 0.1436 0.116 Uiso 1 1 calc R U
H10B H 1.1806 0.4219 0.2783 0.116 Uiso 1 1 calc R U
H10C H 1.1124 0.4969 0.2675 0.116 Uiso 1 1 calc R U
C11 C 0.8403(10) 0.0495(5) 0.3029(8) 0.047(2) Uani 1 1 d . .
C12 C 0.9786(10) 0.0245(4) 0.2943(8) 0.044(2) Uani 1 1 d . .
C13 C 1.1032(10) 0.0538(5) 0.3982(8) 0.044(2) Uani 1 1 d . .
C14 C 1.0449(11) 0.0966(5) 0.4700(8) 0.045(2) Uani 1 1 d . .
C15 C 0.8828(10) 0.0922(5) 0.4145(8) 0.048(2) Uani 1 1 d . .
C16 C 0.6789(12) 0.0284(6) 0.2182(10) 0.077(3) Uani 1 1 d . .
H16A H 0.6724 0.0191 0.1321 0.116 Uiso 1 1 calc R U
H16B H 0.6102 0.0654 0.2158 0.116 Uiso 1 1 calc R U
H16C H 0.6517 -0.0126 0.2530 0.116 Uiso 1 1 calc R U
C17 C 0.9857(13) -0.0279(5) 0.1990(10) 0.074(3) Uani 1 1 d . .
H17A H 1.0820 -0.0243 0.1906 0.112 Uiso 1 1 calc R U
H17B H 0.9048 -0.0194 0.1165 0.112 Uiso 1 1 calc R U
H17C H 0.9749 -0.0736 0.2284 0.112 Uiso 1 1 calc R U
C18 C 1.2682(11) 0.0382(6) 0.4352(11) 0.074(3) Uani 1 1 d . .
H18A H 1.3259 0.0805 0.4590 0.111 Uiso 1 1 calc R U
H18B H 1.2830 0.0173 0.3632 0.111 Uiso 1 1 calc R U
H18C H 1.3019 0.0067 0.5073 0.111 Uiso 1 1 calc R U
C19 C 1.1375(13) 0.1303(6) 0.5953(9) 0.076(3) Uani 1 1 d . .
H19A H 1.1795 0.0953 0.6606 0.114 Uiso 1 1 calc R U
H19B H 1.0741 0.1611 0.6201 0.114 Uiso 1 1 calc R U
H19C H 1.2188 0.1563 0.5861 0.114 Uiso 1 1 calc R U
C20 C 0.7785(13) 0.1226(6) 0.4742(11) 0.075(3) Uani 1 1 d . .
H20A H 0.6770 0.1263 0.4093 0.113 Uiso 1 1 calc R U
H20B H 0.8144 0.1679 0.5085 0.113 Uiso 1 1 calc R U
H20C H 0.7778 0.0928 0.5427 0.113 Uiso 1 1 calc R U
C21 C 0.9108(10) 0.2726(5) -0.2171(7) 0.048(2) Uani 1 1 d . .
C22 C 0.6424(10) 0.3536(6) -0.2443(8) 0.049(2) Uani 1 1 d . .
C23 C 0.6302(11) 0.2077(6) -0.2709(8) 0.054(2) Uani 1 1 d . .
C24 C 0.4826(10) 0.3179(6) -0.0657(9) 0.055(2) Uani 1 1 d . .
C25 C 0.4911(9) 0.1770(6) -0.0652(8) 0.052(2) Uani 1 1 d . .
C26 C 0.5610(8) 0.2368(5) 0.1749(8) 0.0395(19) Uani 1 1 d . .
C27 C 0.7369(11) 0.0928(6) -0.0744(9) 0.056(2) Uani 1 1 d . .
C28 C 1.0013(11) 0.1408(5) -0.0558(8) 0.047(2) Uani 1 1 d . .
C29 C 1.2107(9) 0.1598(6) 0.2063(9) 0.053(2) Uani 1 1 d . .
C30 C 1.2541(9) 0.2681(6) 0.3733(8) 0.052(2) Uani 1 1 d . .
C31 C 1.1650(9) 0.2992(5) 0.1077(9) 0.047(2) Uani 1 1 d . .
Co1 Co 0.86312(11) 0.32011(5) 0.22308(9) 0.0295(2) Uani 1 1 d . .
Co2 Co 0.95935(12) 0.13302(6) 0.27967(10) 0.0297(2) Uani 1 1 d . .
O1 O 1.0100(8) 0.2728(4) -0.2498(6) 0.072(2) Uani 1 1 d . .
O2 O 0.5753(9) 0.3989(4) -0.3029(7) 0.079(2) Uani 1 1 d . .
O3 O 0.5589(9) 0.1678(4) -0.3454(7) 0.083(2) Uani 1 1 d . .
O4 O 0.3915(8) 0.3559(4) -0.1245(7) 0.082(2) Uani 1 1 d . .
O5 O 0.4092(8) 0.1332(5) -0.1198(8) 0.090(3) Uani 1 1 d . .
O6 O 0.5230(6) 0.2323(4) 0.2585(6) 0.0633(19) Uani 1 1 d . .
O7 O 0.6661(10) 0.0459(5) -0.1292(9) 0.102(3) Uani 1 1 d . .
O8 O 1.0829(8) 0.1269(4) -0.1068(7) 0.079(2) Uani 1 1 d . .
O9 O 1.2869(8) 0.1155(4) 0.1982(8) 0.078(2) Uani 1 1 d . .
O10 O 1.3532(8) 0.2808(5) 0.4662(7) 0.094(3) Uani 1 1 d . .
O11 O 1.2033(8) 0.3329(4) 0.0437(7) 0.077(2) Uani 1 1 d . .
Ru1 Ru 0.75378(7) 0.27399(4) -0.15090(6) 0.03547(16) Uani 1 1 d . .
Ru2 Ru 0.62375(6) 0.24756(3) 0.03364(5) 0.03178(15) Uani 1 1 d . .
Ru3 Ru 0.86469(6) 0.16368(3) 0.02056(5) 0.02837(14) Uani 1 1 d . .
Ru4 Ru 1.09737(6) 0.23979(3) 0.21417(5) 0.02919(14) Uani 1 1 d . .
H3 H 0.894(9) 0.147(5) 0.259(8) 0.035 Uiso 1 1 d . U
H2 H 0.857(8) 0.300(4) 0.004(7) 0.035 Uiso 1 1 d . U

loop_
_atom_site_aniso_label
_atom_site_aniso_U_11
_atom_site_aniso_U_22
_atom_site_aniso_U_33
_atom_site_aniso_U_23
_atom_site_aniso_U_13
_atom_site_aniso_U_12
B1 0.038(4) 0.027(5) 0.025(4) 0.002(4) 0.008(3) 0.001(4)
B2 0.029(4) 0.027(5) 0.032(4) 0.003(4) 0.016(4) -0.004(4)
B3 0.025(4) 0.023(5) 0.038(5) -0.005(4) 0.014(4) -0.004(4)
C1 0.056(5) 0.026(5) 0.055(5) -0.009(4) 0.026(5) 0.011(4)
C2 0.069(6) 0.025(5) 0.050(5) -0.014(4) 0.034(5) 0.006(4)
C3 0.054(5) 0.029(5) 0.053(5) -0.016(4) 0.015(4) 0.002(4)
C4 0.073(6) 0.016(4) 0.065(6) -0.010(4) 0.037(5) -0.010(4)
C5 0.076(6) 0.021(5) 0.049(5) -0.002(4) 0.025(5) 0.010(4)
C6 0.119(9) 0.029(6) 0.067(7) 0.011(5) 0.037(7) 0.013(6)
C7 0.072(7) 0.063(8) 0.097(9) -0.010(7) 0.033(6) 0.031(6)
C8 0.096(8) 0.055(7) 0.059(6) -0.010(5) 0.045(6) 0.018(6)
C9 0.081(7) 0.053(7) 0.063(7) -0.025(5) 0.019(6) -0.002(6)
C10 0.098(8) 0.043(7) 0.103(9) -0.015(6) 0.053(7) -0.031(6)
C11 0.055(5) 0.032(5) 0.048(5) 0.018(4) 0.015(4) -0.005(4)
C12 0.068(6) 0.023(5) 0.042(5) 0.006(4) 0.022(4) 0.007(4)
C13 0.053(5) 0.032(5) 0.042(5) 0.009(4) 0.012(4) 0.011(4)
C14 0.064(6) 0.031(5) 0.035(5) 0.014(4) 0.015(4) 0.005(4)
C15 0.064(6) 0.038(6) 0.050(5) 0.020(4) 0.029(5) 0.005(5)
C16 0.074(7) 0.065(8) 0.081(8) 0.018(6) 0.017(6) -0.024(6)
C17 0.119(9) 0.026(6) 0.074(7) -0.006(5) 0.033(7) 0.005(6)
C18 0.065(7) 0.060(8) 0.086(8) 0.002(6) 0.018(6) 0.016(6)
C19 0.100(8) 0.070(8) 0.038(5) 0.007(5) 0.005(5) 0.011(7)
C20 0.101(8) 0.067(8) 0.087(8) 0.024(7) 0.070(7) 0.018(7)
C21 0.059(5) 0.045(6) 0.039(5) 0.005(4) 0.019(4) 0.004(5)
C22 0.053(5) 0.054(6) 0.039(5) 0.018(5) 0.018(4) 0.002(5)
C23 0.057(6) 0.061(7) 0.037(5) 0.001(5) 0.010(4) -0.007(5)
C24 0.044(5) 0.061(7) 0.060(6) 0.018(5) 0.021(5) 0.008(5)
C25 0.033(4) 0.072(8) 0.045(5) -0.005(5) 0.010(4) -0.008(5)
C26 0.029(4) 0.035(5) 0.053(5) 0.007(4) 0.013(3) 0.004(4)
C27 0.060(6) 0.049(6) 0.053(6) -0.010(5) 0.014(5) -0.004(5)
C28 0.068(6) 0.029(5) 0.049(5) 0.003(4) 0.028(5) 0.008(4)
C29 0.038(5) 0.051(6) 0.060(6) -0.004(5) 0.010(4) -0.007(5)
C30 0.035(4) 0.062(7) 0.051(5) -0.006(5) 0.007(4) -0.002(5)
C31 0.031(4) 0.045(6) 0.064(6) -0.002(5) 0.019(4) -0.005(4)
Co1 0.0365(5) 0.0198(6) 0.0333(5) -0.0011(4) 0.0149(5) 0.0010(5)
Co2 0.0373(6) 0.0210(6) 0.0296(5) 0.0022(4) 0.0116(5) -0.0001(5)
O1 0.081(5) 0.085(6) 0.071(4) 0.012(4) 0.052(4) 0.013(4)
O2 0.094(6) 0.068(6) 0.073(5) 0.039(4) 0.030(4) 0.025(5)
O3 0.095(5) 0.081(6) 0.057(4) -0.025(5) 0.013(4) -0.031(5)
O4 0.065(5) 0.095(7) 0.087(5) 0.048(5) 0.031(4) 0.042(5)
O5 0.055(4) 0.108(7) 0.094(6) -0.034(5) 0.013(4) -0.044(5)
O6 0.052(3) 0.088(6) 0.066(4) 0.012(4) 0.039(3) 0.001(4)
O7 0.099(6) 0.068(6) 0.119(7) -0.047(5) 0.020(5) -0.042(5)
O8 0.093(5) 0.084(6) 0.094(5) 0.008(5) 0.072(5) 0.027(5)
O9 0.059(4) 0.061(5) 0.115(6) -0.008(5) 0.037(4) 0.021(4)
O10 0.060(5) 0.106(7) 0.073(5) -0.031(5) -0.019(4) 0.005(5)
O11 0.064(4) 0.087(6) 0.094(5) 0.026(5) 0.045(4) -0.019(4)
Ru1 0.0414(3) 0.0354(4) 0.0290(3) 0.0054(3) 0.0129(3) -0.0006(3)
Ru2 0.0243(3) 0.0352(4) 0.0349(3) 0.0036(3) 0.0104(2) 0.0000(3)
Ru3 0.0333(3) 0.0228(3) 0.0291(3) -0.0024(3) 0.0123(2) -0.0018(3)
Ru4 0.0242(3) 0.0265(3) 0.0354(3) -0.0020(3) 0.0098(2) -0.0024(3)

loop_
_atom_type_symbol
_atom_type_description
_atom_type_scat_dispersion_real
_atom_type_scat_dispersion_imag
_atom_type_scat_source
C C 0.0033 0.0016 'International Tables Vol C Tables 4.2.6.8 and 6.1.1.4'
H H 0.0000 0.0000 'International Tables Vol C Tables 4.2.6.8 and 6.1.1.4'
B B 0.0013 0.0007 'International Tables Vol C Tables 4.2.6.8 and 6.1.1.4'
Co Co 0.3494 0.9721 'International Tables Vol C Tables 4.2.6.8 and 6.1.1.4'
Ru Ru -1.2594 0.8363 'International Tables Vol C Tables 4.2.6.8 and 6.1.1.4'
O O 0.0106 0.0060 'International Tables Vol C Tables 4.2.6.8 and 6.1.1.4'

loop_
_geom_angle_atom_site_label_1
_geom_angle_atom_site_label_2
_geom_angle_atom_site_label_3
_geom_angle
B3 B1 Co2 65.0(4)
B3 B1 Co1 64.5(4)
Co2 B1 Co1 128.5(4)
B3 B1 Ru4 72.3(4)
Co2 B1 Ru4 76.8(3)
Co1 B1 Ru4 78.7(3)
B3 B1 H1 152.4
Co2 B1 H1 115.0
Co1 B1 H1 114.4
Ru4 B1 H1 135.3
B3 B2 Co1 62.1(4)
B3 B2 Ru1 130.7(5)
Co1 B2 Ru1 146.4(5)
B3 B2 Ru3 64.3(4)
Co1 B2 Ru3 126.2(4)
Ru1 B2 Ru3 77.9(3)
B3 B2 Ru2 63.8(3)
Co1 B2 Ru2 82.7(3)
Ru1 B2 Ru2 79.5(3)
Ru3 B2 Ru2 79.1(3)
B3 B2 Ru4 66.7(4)
Co1 B2 Ru4 78.1(3)
Ru1 B2 Ru4 134.5(4)
Ru3 B2 Ru4 76.4(3)
Ru2 B2 Ru4 130.3(4)
B3 B2 H2 171(6)
Co1 B2 H2 121(6)
Ru1 B2 H2 42(6)
Ru3 B2 H2 113(6)
Ru2 B2 H2 107(6)
Ru4 B2 H2 122(6)
B1 B3 B2 115.7(6)
B1 B3 Co1 68.1(4)
B2 B3 Co1 61.6(4)
B1 B3 Co2 67.7(4)
B2 B3 Co2 133.3(5)
Co1 B3 Co2 134.5(4)
B1 B3 Ru2 142.7(6)
B2 B3 Ru2 66.1(4)
Co1 B3 Ru2 83.6(3)
Co2 B3 Ru2 140.8(4)
B1 B3 Ru3 136.0(5)
B2 B3 Ru3 65.5(4)
Co1 B3 Ru3 126.8(4)
Co2 B3 Ru3 81.0(3)
Ru2 B3 Ru3 80.5(3)
B1 B3 Ru4 66.4(4)
B2 B3 Ru4 66.0(3)
Co1 B3 Ru4 77.7(3)
Co2 B3 Ru4 75.5(3)
Ru2 B3 Ru4 131.9(4)
Ru3 B3 Ru4 76.6(2)
B1 B3 H3 72(3)
B2 B3 H3 145(3)
Co1 B3 H3 140(3)
Co2 B3 H3 14(3)
Ru2 B3 H3 130(3)
Ru3 B3 H3 85(3)
Ru4 B3 H3 90(3)
C2 C1 C5 109.2(8)
C2 C1 C7 123.7(8)
C5 C1 C7 125.7(9)
C2 C1 Co1 71.3(5)
C5 C1 Co1 70.4(4)
C7 C1 Co1 135.1(7)
C1 C2 C3 107.3(7)
C1 C2 C8 125.7(9)
C3 C2 C8 126.9(9)
C1 C2 Co1 70.0(4)
C3 C2 Co1 69.8(4)
C8 C2 Co1 128.3(6)
C2 C3 C4 107.4(8)
C2 C3 C9 124.3(9)
C4 C3 C9 127.1(9)
C2 C3 Co1 71.4(5)
C4 C3 Co1 70.4(5)
C9 C3 Co1 133.1(7)
C5 C4 C3 108.8(8)
C5 C4 C10 125.7(9)
C3 C4 C10 125.3(10)
C5 C4 Co1 70.7(5)
C3 C4 Co1 69.9(5)
C10 C4 Co1 129.6(7)
C4 C5 C1 107.3(8)
C4 C5 C6 126.5(9)
C1 C5 C6 125.7(9)
C4 C5 Co1 71.1(5)
C1 C5 Co1 70.5(5)
C6 C5 Co1 130.3(6)
C5 C6 H6A 109.5
C5 C6 H6B 109.5
H6A C6 H6B 109.5
C5 C6 H6C 109.5
H6A C6 H6C 109.5
H6B C6 H6C 109.5
C1 C7 H7A 109.5
C1 C7 H7B 109.5
H7A C7 H7B 109.5
C1 C7 H7C 109.5
H7A C7 H7C 109.5
H7B C7 H7C 109.5
C2 C8 H8A 109.5
C2 C8 H8B 109.5
H8A C8 H8B 109.5
C2 C8 H8C 109.5
H8A C8 H8C 109.5
H8B C8 H8C 109.5
C3 C9 H9A 109.5
C3 C9 H9B 109.5
H9A C9 H9B 109.5
C3 C9 H9C 109.5
H9A C9 H9C 109.5
H9B C9 H9C 109.5
C4 C10 H10A 109.5
C4 C10 H10B 109.5
H10A C10 H10B 109.5
C4 C10 H10C 109.5
H10A C10 H10C 109.5
H10B C10 H10C 109.5
C15 C11 C12 107.3(8)
C15 C11 C16 125.5(9)
C12 C11 C16 126.9(9)
C15 C11 Co2 70.9(5)
C12 C11 Co2 71.7(5)
C16 C11 Co2 127.5(6)
C13 C12 C11 107.9(7)
C13 C12 C17 127.0(8)
C11 C12 C17 124.9(9)
C13 C12 Co2 71.8(5)
C11 C12 Co2 67.6(5)
C17 C12 Co2 130.1(6)
C14 C13 C12 108.2(8)
C14 C13 C18 124.5(9)
C12 C13 C18 127.1(8)
C14 C13 Co2 68.8(5)
C12 C13 Co2 69.0(5)
C18 C13 Co2 132.1(7)
C13 C14 C15 108.5(8)
C13 C14 C19 125.1(9)
C15 C14 C19 125.6(9)
C13 C14 Co2 72.3(5)
C15 C14 Co2 69.3(4)
C19 C14 Co2 132.2(7)
C11 C15 C14 108.0(8)
C11 C15 C20 127.0(9)
C14 C15 C20 124.8(9)
C11 C15 Co2 68.7(4)
C14 C15 Co2 70.6(4)
C20 C15 Co2 130.9(6)
C11 C16 H16A 109.5
C11 C16 H16B 109.5
H16A C16 H16B 109.5
C11 C16 H16C 109.5
H16A C16 H16C 109.5
H16B C16 H16C 109.5
C12 C17 H17A 109.5
C12 C17 H17B 109.5
H17A C17 H17B 109.5
C12 C17 H17C 109.5
H17A C17 H17C 109.5
H17B C17 H17C 109.5
C13 C18 H18A 109.5
C13 C18 H18B 109.5
H18A C18 H18B 109.5
C13 C18 H18C 109.5
H18A C18 H18C 109.5
H18B C18 H18C 109.5
C14 C19 H19A 109.5
C14 C19 H19B 109.5
H19A C19 H19B 109.5
C14 C19 H19C 109.5
H19A C19 H19C 109.5
H19B C19 H19C 109.5
C15 C20 H20A 109.5
C15 C20 H20B 109.5
H20A C20 H20B 109.5
C15 C20 H20C 109.5
H20A C20 H20C 109.5
H20B C20 H20C 109.5
O1 C21 Ru1 176.2(8)
O2 C22 Ru1 177.6(9)
O3 C23 Ru1 177.6(8)
O4 C24 Ru2 175.0(9)
O5 C25 Ru2 176.6(8)
O6 C26 Ru2 178.1(8)
O7 C27 Ru3 175.3(10)
O8 C28 Ru3 178.0(8)
O9 C29 Ru4 173.9(8)
O10 C30 Ru4 174.8(9)
O11 C31 Ru4 178.7(9)
B2 Co1 B3 56.3(4)
B2 Co1 B1 94.7(4)
B3 Co1 B1 47.4(3)
B2 Co1 C3 147.6(3)
B3 Co1 C3 140.1(4)
B1 Co1 C3 92.8(4)
B2 Co1 C5 104.5(4)
B3 Co1 C5 153.9(3)
B1 Co1 C5 158.5(3)
C3 Co1 C5 65.7(4)
B2 Co1 C1 127.9(4)
B3 Co1 C1 135.7(3)
B1 Co1 C1 131.1(3)
C3 Co1 C1 64.9(3)
C5 Co1 C1 39.2(3)
B2 Co1 C4 113.4(4)
B3 Co1 C4 159.8(3)
B1 Co1 C4 124.4(4)
C3 Co1 C4 39.6(3)
C5 Co1 C4 38.2(3)
C1 Co1 C4 64.4(3)
B2 Co1 C2 166.5(4)
B3 Co1 C2 129.2(3)
B1 Co1 C2 96.7(3)
C3 Co1 C2 38.8(3)
C5 Co1 C2 65.7(3)
C1 Co1 C2 38.7(3)
C4 Co1 C2 65.3(3)
B2 Co1 Ru4 56.6(3)
B3 Co1 Ru4 56.9(2)
B1 Co1 Ru4 54.0(2)
C3 Co1 Ru4 104.9(2)
C5 Co1 Ru4 131.0(3)
C1 Co1 Ru4 167.3(2)
C4 Co1 Ru4 103.0(3)
C2 Co1 Ru4 136.7(3)
B2 Co1 Ru2 52.6(2)
B3 Co1 Ru2 51.3(2)
B1 Co1 Ru2 95.6(2)
C3 Co1 Ru2 157.2(2)
C5 Co1 Ru2 103.7(3)
C1 Co1 Ru2 93.8(2)
C4 Co1 Ru2 139.8(3)
C2 Co1 Ru2 118.9(3)
Ru4 Co1 Ru2 97.18(3)
B3 Co2 C11 118.8(3)
B3 Co2 B1 47.3(3)
C11 Co2 B1 129.2(4)
B3 Co2 C15 113.9(3)
C11 Co2 C15 40.4(3)
B1 Co2 C15 94.7(4)
B3 Co2 C14 135.7(3)
C11 Co2 C14 67.7(3)
B1 Co2 C14 92.8(3)
C15 Co2 C14 40.1(3)
B3 Co2 C12 149.2(3)
C11 Co2 C12 40.7(3)
B1 Co2 C12 158.7(3)
C15 Co2 C12 67.1(3)
C14 Co2 C12 66.3(3)
B3 Co2 C13 171.6(3)
C11 Co2 C13 67.2(3)
B1 Co2 C13 124.6(3)
C15 Co2 C13 66.3(3)
C14 Co2 C13 38.9(3)
C12 Co2 C13 39.2(3)
B3 Co2 Ru4 58.0(2)
C11 Co2 Ru4 172.2(3)
B1 Co2 Ru4 55.1(2)
C15 Co2 Ru4 146.8(3)
C14 Co2 Ru4 119.8(3)
C12 Co2 Ru4 138.1(2)
C13 Co2 Ru4 116.9(2)
B3 Co2 Ru3 52.7(2)
C11 Co2 Ru3 109.5(3)
B1 Co2 Ru3 94.9(2)
C15 Co2 Ru3 142.0(3)
C14 Co2 Ru3 171.6(2)
C12 Co2 Ru3 106.2(2)
C13 Co2 Ru3 132.8(2)
Ru4 Co2 Ru3 62.76(3)
B3 Co2 H3 37(8)
C11 Co2 H3 83(8)
B1 Co2 H3 65(8)
C15 Co2 H3 82(8)
C14 Co2 H3 117(7)
C12 Co2 H3 120(8)
C13 Co2 H3 147(8)
Ru4 Co2 H3 95(8)
Ru3 Co2 H3 69(7)
C23 Ru1 C21 94.5(4)
C23 Ru1 C22 95.2(4)
C21 Ru1 C22 98.5(4)
C23 Ru1 B2 133.7(4)
C21 Ru1 B2 108.0(3)
C22 Ru1 B2 119.6(4)
C23 Ru1 Ru3 86.6(3)
C21 Ru1 Ru3 96.5(3)
C22 Ru1 Ru3 164.6(2)
B2 Ru1 Ru3 51.8(3)
C23 Ru1 Ru2 94.0(3)
C21 Ru1 Ru2 155.4(3)
C22 Ru1 Ru2 103.6(2)
B2 Ru1 Ru2 51.2(2)
Ru3 Ru1 Ru2 61.04(2)
C23 Ru1 H2 151(3)
C21 Ru1 H2 100(2)
C22 Ru1 H2 107(3)
B2 Ru1 H2 17(3)
Ru3 Ru1 H2 67(3)
Ru2 Ru1 H2 63(2)
C25 Ru2 C26 93.2(4)
C25 Ru2 C24 90.5(4)
C26 Ru2 C24 100.5(3)
C25 Ru2 B3 119.0(4)
C26 Ru2 B3 80.3(3)
C24 Ru2 B3 150.5(4)
C25 Ru2 B2 132.3(3)
C26 Ru2 B2 122.8(3)
C24 Ru2 B2 109.9(4)
B3 Ru2 B2 50.1(3)
C25 Ru2 Co1 163.8(3)
C26 Ru2 Co1 81.4(2)
C24 Ru2 Co1 105.5(3)
B3 Ru2 Co1 45.1(2)
B2 Ru2 Co1 44.8(2)
C25 Ru2 Ru1 94.7(3)
C26 Ru2 Ru1 171.7(2)
C24 Ru2 Ru1 81.8(3)
B3 Ru2 Ru1 93.7(2)
B2 Ru2 Ru1 49.4(2)
Co1 Ru2 Ru1 90.37(3)
C25 Ru2 Ru3 86.1(3)
C26 Ru2 Ru3 119.9(2)
C24 Ru2 Ru3 139.6(3)
B3 Ru2 Ru3 49.9(2)
B2 Ru2 Ru3 50.2(3)
Co1 Ru2 Ru3 83.53(3)
Ru1 Ru2 Ru3 58.48(2)
C27 Ru3 C28 89.0(4)
C27 Ru3 B3 124.9(4)
C28 Ru3 B3 143.7(4)
C27 Ru3 B2 141.0(4)
C28 Ru3 B2 112.7(3)
B3 Ru3 B2 50.1(3)
C27 Ru3 Co2 108.7(3)
C28 Ru3 Co2 115.7(3)
B3 Ru3 Co2 46.4(2)
B2 Ru3 Co2 91.2(2)
C27 Ru3 Ru1 100.1(3)
C28 Ru3 Ru1 90.5(3)
B3 Ru3 Ru1 95.1(2)
B2 Ru3 Ru1 50.4(2)
Co2 Ru3 Ru1 140.73(4)
C27 Ru3 Ru4 163.6(3)
C28 Ru3 Ru4 89.8(3)
B3 Ru3 Ru4 54.0(2)
B2 Ru3 Ru4 53.5(2)
Co2 Ru3 Ru4 57.58(3)
Ru1 Ru3 Ru4 96.26(3)
C27 Ru3 Ru2 94.8(3)
C28 Ru3 Ru2 150.9(3)
B3 Ru3 Ru2 49.7(2)
B2 Ru3 Ru2 50.7(2)
Co2 Ru3 Ru2 90.41(3)
Ru1 Ru3 Ru2 60.48(2)
Ru4 Ru3 Ru2 94.21(2)
C29 Ru4 C30 91.3(4)
C29 Ru4 C31 96.8(4)
C30 Ru4 C31 94.7(4)
C29 Ru4 B1 118.2(4)
C30 Ru4 B1 83.1(3)
C31 Ru4 B1 144.9(3)
C29 Ru4 B2 127.8(3)
C30 Ru4 B2 140.8(4)
C31 Ru4 B2 79.4(3)
B1 Ru4 B2 80.6(3)
C29 Ru4 B3 114.9(3)
C30 Ru4 B3 124.3(3)
C31 Ru4 B3 126.7(3)
B1 Ru4 B3 41.3(3)
B2 Ru4 B3 47.3(3)
C29 Ru4 Co2 75.0(3)
C30 Ru4 Co2 104.5(3)
C31 Ru4 Co2 159.2(3)
B1 Ru4 Co2 48.1(2)
B2 Ru4 Co2 90.5(2)
B3 Ru4 Co2 46.5(2)
C29 Ru4 Co1 160.2(3)
C30 Ru4 Co1 99.0(3)
C31 Ru4 Co1 99.2(3)
B1 Ru4 Co1 47.3(2)
B2 Ru4 Co1 45.3(2)
B3 Ru4 Co1 45.5(2)
Co2 Ru4 Co1 85.98(3)
C29 Ru4 Ru3 80.5(3)
C30 Ru4 Ru3 163.5(3)
C31 Ru4 Ru3 100.4(3)
B1 Ru4 Ru3 88.2(2)
B2 Ru4 Ru3 50.1(2)
B3 Ru4 Ru3 49.5(2)
Co2 Ru4 Ru3 59.66(3)
Co1 Ru4 Ru3 85.08(3)

loop_
_geom_bond_atom_site_label_1
_geom_bond_atom_site_label_2
_geom_bond_distance
B1 B3 1.633(12)
B1 Co2 2.057(9)
B1 Co1 2.060(9)
B1 Ru4 2.267(8)
B1 H1 1.1000
B2 B3 1.886(11)
B2 Co1 1.994(9)
B2 Ru1 2.191(8)
B2 Ru3 2.236(10)
B2 Ru2 2.249(8)
B2 Ru4 2.343(9)
B2 H2 0.75(7)
B3 Co1 2.004(9)
B3 Co2 2.016(9)
B3 Ru2 2.207(8)
B3 Ru3 2.214(8)
B3 Ru4 2.356(7)
B3 H3 1.56(9)
C1 C2 1.414(12)
C1 C5 1.425(12)
C1 C7 1.504(12)
C1 Co1 2.125(8)
C2 C3 1.418(12)
C2 C8 1.495(12)
C2 Co1 2.143(7)
C3 C4 1.441(13)
C3 C9 1.493(13)
C3 Co1 2.122(8)
C4 C5 1.392(13)
C4 C10 1.494(12)
C4 Co1 2.129(8)
C5 C6 1.505(12)
C5 Co1 2.124(8)
C6 H6A 0.9600
C6 H6B 0.9600
C6 H6C 0.9600
C7 H7A 0.9600
C7 H7B 0.9600
C7 H7C 0.9600
C8 H8A 0.9600
C8 H8B 0.9600
C8 H8C 0.9600
C9 H9A 0.9600
C9 H9B 0.9600
C9 H9C 0.9600
C10 H10A 0.9600
C10 H10B 0.9600
C10 H10C 0.9600
C11 C15 1.419(12)
C11 C12 1.440(12)
C11 C16 1.515(13)
C11 Co2 2.041(8)
C12 C13 1.418(12)
C12 C17 1.490(12)
C12 Co2 2.096(8)
C13 C14 1.407(12)
C13 C18 1.492(13)
C13 Co2 2.133(8)
C14 C15 1.425(12)
C14 C19 1.487(13)
C14 Co2 2.087(8)
C15 C20 1.514(12)
C15 Co2 2.071(8)
C16 H16A 0.9600
C16 H16B 0.9600
C16 H16C 0.9600
C17 H17A 0.9600
C17 H17B 0.9600
C17 H17C 0.9600
C18 H18A 0.9600
C18 H18B 0.9600
C18 H18C 0.9600
C19 H19A 0.9600
C19 H19B 0.9600
C19 H19C 0.9600
C20 H20A 0.9600
C20 H20B 0.9600
C20 H20C 0.9600
C21 O1 1.139(9)
C21 Ru1 1.911(8)
C22 O2 1.129(11)
C22 Ru1 1.925(10)
C23 O3 1.144(11)
C23 Ru1 1.895(10)
C24 O4 1.129(11)
C24 Ru2 1.927(10)
C25 O5 1.149(11)
C25 Ru2 1.892(10)
C26 O6 1.132(8)
C26 Ru2 1.909(8)
C27 O7 1.150(11)
C27 Ru3 1.863(10)
C28 O8 1.161(10)
C28 Ru3 1.867(8)
C29 O9 1.146(11)
C29 Ru4 1.901(11)
C30 O10 1.127(10)
C30 Ru4 1.907(9)
C31 O11 1.127(10)
C31 Ru4 1.935(9)
Co1 Ru4 2.7472(11)
Co1 Ru2 2.8095(11)
Co2 Ru4 2.6901(12)
Co2 Ru3 2.7504(12)
Co2 H3 0.63(8)
Ru1 Ru3 2.7816(9)
Ru1 Ru2 2.8396(8)
Ru1 H2 1.70(7)
Ru2 Ru3 2.8552(8)
Ru3 Ru4 2.8334(8)

loop_
_geom_torsion_atom_site_label_1
_geom_torsion_atom_site_label_2
_geom_torsion_atom_site_label_3
_geom_torsion_atom_site_label_4
_geom_torsion
Co2 B1 B3 B2 -128.7(6)
Co1 B1 B3 B2 40.3(5)
Ru4 B1 B3 B2 -45.3(5)
Co2 B1 B3 Co1 -169.0(3)
Ru4 B1 B3 Co1 -85.6(2)
Co1 B1 B3 Co2 169.0(3)
Ru4 B1 B3 Co2 83.3(2)
Co2 B1 B3 Ru2 147.6(9)
Co1 B1 B3 Ru2 -43.4(8)
Ru4 B1 B3 Ru2 -129.1(9)
Co2 B1 B3 Ru3 -48.1(7)
Co1 B1 B3 Ru3 120.9(7)
Ru4 B1 B3 Ru3 35.3(7)
Co2 B1 B3 Ru4 -83.3(2)
Co1 B1 B3 Ru4 85.6(2)
Co1 B2 B3 B1 -43.0(5)
Ru1 B2 B3 B1 175.0(6)
Ru3 B2 B3 B1 131.1(6)
Ru2 B2 B3 B1 -138.8(6)
Ru4 B2 B3 B1 45.5(5)
Ru1 B2 B3 Co1 -142.0(7)
Ru3 B2 B3 Co1 174.2(4)
Ru2 B2 B3 Co1 -95.7(3)
Ru4 B2 B3 Co1 88.6(3)
Co1 B2 B3 Co2 -125.9(7)
Ru1 B2 B3 Co2 92.1(8)
Ru3 B2 B3 Co2 48.3(6)
Ru2 B2 B3 Co2 138.4(7)
Ru4 B2 B3 Co2 -37.3(6)
Co1 B2 B3 Ru2 95.7(3)
Ru1 B2 B3 Ru2 -46.3(5)
Ru3 B2 B3 Ru2 -90.1(3)
Ru4 B2 B3 Ru2 -175.7(4)
Co1 B2 B3 Ru3 -174.2(4)
Ru1 B2 B3 Ru3 43.9(5)
Ru2 B2 B3 Ru3 90.1(3)
Ru4 B2 B3 Ru3 -85.6(2)
Co1 B2 B3 Ru4 -88.6(3)
Ru1 B2 B3 Ru4 129.5(6)
Ru3 B2 B3 Ru4 85.6(2)
Ru2 B2 B3 Ru4 175.7(4)
C5 C1 C2 C3 -0.3(10)
C7 C1 C2 C3 -167.5(8)
Co1 C1 C2 C3 60.1(6)
C5 C1 C2 C8 176.2(8)
C7 C1 C2 C8 9.0(14)
Co1 C1 C2 C8 -123.4(8)
C5 C1 C2 Co1 -60.4(6)
C7 C1 C2 Co1 132.4(9)
C1 C2 C3 C4 1.4(9)
C8 C2 C3 C4 -175.1(8)
Co1 C2 C3 C4 61.6(6)
C1 C2 C3 C9 169.8(8)
C8 C2 C3 C9 -6.6(14)
Co1 C2 C3 C9 -130.0(9)
C1 C2 C3 Co1 -60.2(6)
C8 C2 C3 Co1 123.3(9)
C2 C3 C4 C5 -2.0(10)
C9 C3 C4 C5 -170.0(9)
Co1 C3 C4 C5 60.2(6)
C2 C3 C4 C10 172.8(8)
C9 C3 C4 C10 4.8(15)
Co1 C3 C4 C10 -125.0(9)
C2 C3 C4 Co1 -62.2(6)
C9 C3 C4 Co1 129.8(9)
C3 C4 C5 C1 1.8(10)
C10 C4 C5 C1 -173.0(8)
Co1 C4 C5 C1 61.5(6)
C3 C4 C5 C6 173.6(8)
C10 C4 C5 C6 -1.1(15)
Co1 C4 C5 C6 -126.6(9)
C3 C4 C5 Co1 -59.8(6)
C10 C4 C5 Co1 125.5(9)
C2 C1 C5 C4 -0.9(10)
C7 C1 C5 C4 166.0(8)
Co1 C1 C5 C4 -61.9(6)
C2 C1 C5 C6 -172.8(8)
C7 C1 C5 C6 -5.9(14)
Co1 C1 C5 C6 126.2(9)
C2 C1 C5 Co1 61.0(6)
C7 C1 C5 Co1 -132.1(9)
C15 C11 C12 C13 -1.7(9)
C16 C11 C12 C13 -175.6(8)
Co2 C11 C12 C13 60.8(6)
C15 C11 C12 C17 173.4(8)
C16 C11 C12 C17 -0.6(14)
Co2 C11 C12 C17 -124.2(8)
C15 C11 C12 Co2 -62.4(6)
C16 C11 C12 Co2 123.7(9)
C11 C12 C13 C14 -0.4(9)
C17 C12 C13 C14 -175.2(8)
Co2 C12 C13 C14 57.8(6)
C11 C12 C13 C18 174.3(9)
C17 C12 C13 C18 -0.6(15)
Co2 C12 C13 C18 -127.6(10)
C11 C12 C13 Co2 -58.1(5)
C17 C12 C13 Co2 127.0(9)
C12 C13 C14 C15 2.2(9)
C18 C13 C14 C15 -172.6(9)
Co2 C13 C14 C15 60.1(6)
C12 C13 C14 C19 172.5(9)
C18 C13 C14 C19 -2.3(15)
Co2 C13 C14 C19 -129.6(9)
C12 C13 C14 Co2 -57.9(6)
C18 C13 C14 Co2 127.3(9)
C12 C11 C15 C14 3.0(9)
C16 C11 C15 C14 177.0(8)
Co2 C11 C15 C14 -59.9(6)
C12 C11 C15 C20 -171.2(8)
C16 C11 C15 C20 2.8(14)
Co2 C11 C15 C20 125.8(9)
C12 C11 C15 Co2 62.9(5)
C16 C11 C15 Co2 -123.1(9)
C13 C14 C15 C11 -3.3(9)
C19 C14 C15 C11 -173.5(8)
Co2 C14 C15 C11 58.7(6)
C13 C14 C15 C20 171.1(8)
C19 C14 C15 C20 0.9(14)
Co2 C14 C15 C20 -126.9(9)
C13 C14 C15 Co2 -62.0(6)
C19 C14 C15 Co2 127.8(9)
